data_7227106
loop_
_publ_author_name
'M\;aczka, Miros\/law'
'Pasi\'nska, Katarzyna'
'Ptak, Maciej'
'Paraguassu, Waldeci'
'da Silva, Tercio Almeida'
'Sieradzki, Adam'
'Pikul, Adam'

_publ_section_title
;
 Effect of solvent, temperature and pressure on the stability of chiral
 and perovskite metal formate frameworks of [NH2NH3][M(HCOO)3] (M = Mn,
 Fe, Zn).
;
_journal_issue 46
_journal_name_full 'Physical chemistry chemical physics : PCCP'
_journal_page_first 31653
_journal_page_last 31663
_journal_paper_doi 10.1039/c6cp06648h
_journal_volume 18
_journal_year 2016
_chemical_formula_sum 'C3 H8 Fe N2 O6'
_chemical_formula_weight 223.96
_space_group_crystal_system orthorhombic
_space_group_IT_number 62
_space_group_name_Hall '-P 2ac 2n'
_space_group_name_H-M_alt 'P n m a'
_symmetry_space_group_name_Hall '-P 2ac 2n'
_symmetry_space_group_name_H-M 'P n m a'
_atom_sites_solution_hydrogens mixed
_audit_creation_method SHELXL-2014/7
_audit_update_record
;
2016-09-23 deposited with the CCDC.
2016-10-31 downloaded from the CCDC.
;
_cell_angle_alpha 90
_cell_angle_beta 90
_cell_angle_gamma 90
_cell_formula_units_Z 4
_cell_length_a 8.736(3)
_cell_length_b 11.763(4)
_cell_length_c 7.871(3)
_cell_measurement_reflns_used 2161
_cell_measurement_temperature 360(2)
_cell_measurement_theta_max 28.8540
_cell_measurement_theta_min 3.4690
_cell_volume 808.8(5)
_computing_structure_refinement 'SHELXL-2014/7 (Sheldrick, 2014)'
_diffrn_ambient_temperature 360(2)
_diffrn_detector_area_resol_mean 10.6249
_diffrn_measured_fraction_theta_full 1.000
_diffrn_measured_fraction_theta_max 1.000
_diffrn_measurement_device_type 'Xcalibur, Atlas'
_diffrn_radiation_type MoK\a
_diffrn_radiation_wavelength 0.71073
_diffrn_reflns_av_R_equivalents 0.0233
_diffrn_reflns_av_unetI/netI 0.0164
_diffrn_reflns_Laue_measured_fraction_full 1.000
_diffrn_reflns_Laue_measured_fraction_max 1.000
_diffrn_reflns_limit_h_max 10
_diffrn_reflns_limit_h_min -10
_diffrn_reflns_limit_k_max 14
_diffrn_reflns_limit_k_min -14
_diffrn_reflns_limit_l_max 9
_diffrn_reflns_limit_l_min -8
_diffrn_reflns_number 4861
_diffrn_reflns_point_group_measured_fraction_full 1.000
_diffrn_reflns_point_group_measured_fraction_max 1.000
_diffrn_reflns_theta_full 25.242
_diffrn_reflns_theta_max 25.990
_diffrn_reflns_theta_min 3.114
_diffrn_source 'fine-focus sealed X-ray tube'
_exptl_absorpt_coefficient_mu 1.861
_exptl_absorpt_correction_T_max 0.813
_exptl_absorpt_correction_T_min 0.769
_exptl_absorpt_correction_type analytical
_exptl_absorpt_process_details
;
CrysAlisPro 1.171.38.34a (Rigaku Oxford Diffraction, 2015)
Analytical numeric absorption correction using a multifaceted crystal
            model based on expressions derived by R.C. Clark & J.S. Reid.
(Clark, R. C. & Reid, J. S. (1995). Acta Cryst. A51, 887-897)
Empirical absorption correction using spherical harmonics,
 implemented in SCALE3 ABSPACK scaling algorithm.
;
_exptl_crystal_colour 'light brown'
_exptl_crystal_density_diffrn 1.839
_exptl_crystal_description block
_exptl_crystal_F_000 456
_exptl_crystal_size_max 0.203
_exptl_crystal_size_mid 0.173
_exptl_crystal_size_min 0.154
_refine_diff_density_max 0.176
_refine_diff_density_min -0.304
_refine_diff_density_rms 0.066
_refine_ls_extinction_method none
_refine_ls_goodness_of_fit_ref 1.102
_refine_ls_hydrogen_treatment mixed
_refine_ls_matrix_type full
_refine_ls_number_parameters 74
_refine_ls_number_reflns 842
_refine_ls_number_restraints 4
_refine_ls_restrained_S_all 1.102
_refine_ls_R_factor_all 0.0384
_refine_ls_R_factor_gt 0.0282
_refine_ls_shift/su_max 0.000
_refine_ls_shift/su_mean 0.000
_refine_ls_structure_factor_coef Fsqd
_refine_ls_weighting_details 'w=1/[\s^2^(Fo^2^)+(0.0426P)^2^+0.1378P] where P=(Fo^2^+2Fc^2^)/3'
_refine_ls_weighting_scheme calc
_refine_ls_wR_factor_gt 0.0737
_refine_ls_wR_factor_ref 0.0788
_reflns_Friedel_coverage 0.000
_reflns_number_gt 655
_reflns_number_total 842
_reflns_threshold_expression 'I > 2\s(I)'
_cod_data_source_file c6cp06648h2.cif
_cod_data_source_block hydrfe_360k
_cod_depositor_comments 'Adding full bibliography for 7227105--7227111.cif.'
_cod_database_code 7227106
_shelx_shelxl_version_number 2014/7
_shelx_space_group_comment
;
The symmetry employed for this shelxl refinement is uniquely defined
by the following loop, which should always be used as a source of
symmetry information in preference to the above space-group names.
They are only intended as comments.
;

loop_
_space_group_symop_operation_xyz
'x, y, z'
'-x+1/2, -y, z+1/2'
'x+1/2, -y+1/2, -z+1/2'
'-x, y+1/2, -z'
'-x, -y, -z'
'x-1/2, y, -z-1/2'
'-x-1/2, y-1/2, z-1/2'
'x, -y-1/2, z'

loop_
_atom_site_label
_atom_site_type_symbol
_atom_site_fract_x
_atom_site_fract_y
_atom_site_fract_z
_atom_site_U_iso_or_equiv
_atom_site_adp_type
_atom_site_occupancy
_atom_site_site_symmetry_order
_atom_site_calc_flag
_atom_site_refinement_flags_posn
_atom_site_refinement_flags_adp
_atom_site_refinement_flags_occupancy
Fe1 Fe 0.5000 0.0000 0.5000 0.02852(19) Uani 1 2 d S . P
O1 O 0.46464(18) 0.15617(13) 0.36613(19) 0.0445(4) Uani 1 1 d . . .
O2 O 0.40243(18) 0.06791(12) 0.72685(17) 0.0430(4) Uani 1 1 d . . .
O3 O 0.21747(17) 0.06654(13) 0.91839(17) 0.0427(4) Uani 1 1 d . . .
C1 C 0.4724(4) 0.2500 0.4378(4) 0.0383(7) Uani 1 2 d S T P
H1 H 0.4851 0.2500 0.5551 0.046 Uiso 1 2 calc R U P
C2 C 0.2804(3) 0.0324(2) 0.7858(3) 0.0469(6) Uani 1 1 d . . .
H2 H 0.2311 -0.0251 0.7258 0.056 Uiso 1 1 calc R U .
N1 N 0.4310(6) 0.2500 1.0119(4) 0.0596(10) Uani 1 2 d DS T P
N2 N 0.5801(7) 0.2835(7) 0.9823(7) 0.089(3) Uani 0.5 1 d D . P
H1B H 0.382(4) 0.190(2) 0.970(4) 0.107 Uiso 1 1 d D U .
H1A H 0.407(6) 0.2500 1.120(3) 0.107 Uiso 1 2 d DS U P
H2B H 0.574(9) 0.306(5) 0.876(4) 0.107 Uiso 0.5 1 d D U P
H2A H 0.635(5) 0.2500 1.056(5) 0.107 Uiso 1 2 d DS U P

loop_
_atom_site_aniso_label
_atom_site_aniso_U_11
_atom_site_aniso_U_22
_atom_site_aniso_U_33
_atom_site_aniso_U_23
_atom_site_aniso_U_13
_atom_site_aniso_U_12
Fe1 0.0327(3) 0.0292(3) 0.0237(3) -0.00050(15) 0.00004(15) -0.00173(17)
O1 0.0647(10) 0.0312(8) 0.0377(8) -0.0017(7) -0.0082(7) -0.0005(7)
O2 0.0434(9) 0.0483(9) 0.0374(8) -0.0062(7) 0.0122(7) -0.0080(8)
O3 0.0416(8) 0.0544(9) 0.0322(8) -0.0055(7) 0.0068(7) -0.0064(7)
C1 0.0451(19) 0.038(2) 0.0316(16) 0.000 -0.0046(14) 0.000
C2 0.0525(15) 0.0517(13) 0.0366(11) -0.0115(11) 0.0089(11) -0.0138(13)
N1 0.072(3) 0.061(2) 0.0463(18) 0.000 -0.0228(16) 0.000
N2 0.063(3) 0.122(9) 0.083(3) 0.036(4) -0.008(2) -0.003(4)

loop_
_atom_type_symbol
_atom_type_description
_atom_type_scat_dispersion_real
_atom_type_scat_dispersion_imag
_atom_type_scat_source
C C 0.0033 0.0016 'International Tables Vol C Tables 4.2.6.8 and 6.1.1.4'
H H 0.0000 0.0000 'International Tables Vol C Tables 4.2.6.8 and 6.1.1.4'
Fe Fe 0.3463 0.8444 'International Tables Vol C Tables 4.2.6.8 and 6.1.1.4'
N N 0.0061 0.0033 'International Tables Vol C Tables 4.2.6.8 and 6.1.1.4'
O O 0.0106 0.0060 'International Tables Vol C Tables 4.2.6.8 and 6.1.1.4'

loop_
_geom_angle_atom_site_label_1
_geom_angle_atom_site_label_2
_geom_angle_atom_site_label_3
_geom_angle
_geom_angle_site_symmetry_1
_geom_angle_site_symmetry_3
O2 Fe1 O2 180.0 . 5_656
O2 Fe1 O1 91.89(6) . .
O2 Fe1 O1 88.11(6) 5_656 .
O2 Fe1 O1 88.11(6) . 5_656
O2 Fe1 O1 91.89(6) 5_656 5_656
O1 Fe1 O1 180.0 . 5_656
O2 Fe1 O3 88.09(6) . 6_657
O2 Fe1 O3 91.91(6) 5_656 6_657
O1 Fe1 O3 87.83(6) . 6_657
O1 Fe1 O3 92.17(6) 5_656 6_657
O2 Fe1 O3 91.91(6) . 2_554
O2 Fe1 O3 88.09(6) 5_656 2_554
O1 Fe1 O3 92.17(6) . 2_554
O1 Fe1 O3 87.83(6) 5_656 2_554
O3 Fe1 O3 180.0 6_657 2_554
C1 O1 Fe1 122.13(17) . .
C2 O2 Fe1 122.17(14) . .
C2 O3 Fe1 121.47(15) . 2
O1 C1 O1 125.6(3) 8_565 .
O1 C1 H1 117.2 8_565 .
O1 C1 H1 117.2 . .
O2 C2 O3 125.9(2) . .
O2 C2 H2 117.1 . .
O3 C2 H2 117.1 . .
N2 N1 N2 33.2(7) . 8_565
N2 N1 H1B 128(3) . .
N2 N1 H1B 100(3) 8_565 .
N2 N1 H1A 113(4) . .
N2 N1 H1A 113(4) 8_565 .
H1B N1 H1A 104(3) . .
N2 N2 N1 73.4(3) 8_565 .
N2 N2 H2B 108(4) 8_565 .
N1 N2 H2B 101(5) . .
N2 N2 H2A 62.4(9) 8_565 .
N1 N2 H2A 107(4) . .
H2B N2 H2A 145(6) . .

loop_
_geom_bond_atom_site_label_1
_geom_bond_atom_site_label_2
_geom_bond_distance
_geom_bond_site_symmetry_2
Fe1 O2 2.1337(15) .
Fe1 O2 2.1337(15) 5_656
Fe1 O1 2.1402(16) .
Fe1 O1 2.1402(16) 5_656
Fe1 O3 2.1528(15) 6_657
Fe1 O3 2.1528(15) 2_554
O1 C1 1.241(2) .
O2 C2 1.235(3) .
O3 C2 1.246(3) .
O3 Fe1 2.1528(15) 2
C1 O1 1.241(2) 8_565
C1 H1 0.9300 .
C2 H2 0.9300 .
N1 N2 1.380(9) .
N1 N2 1.380(9) 8_565
N1 H1B 0.886(19) .
N1 H1A 0.878(19) .
N2 N2 0.788(16) 8_565
N2 H2B 0.88(2) .
N2 H2A 0.852(19) .

loop_
_geom_hbond_atom_site_label_D
_geom_hbond_atom_site_label_H
_geom_hbond_atom_site_label_A
_geom_hbond_distance_DH
_geom_hbond_distance_HA
_geom_hbond_distance_DA
_geom_hbond_angle_DHA
_geom_hbond_site_symmetry_A
N1 H1A O1 0.878(19) 2.29(3) 3.013(3) 140(3) 1_556
N1 H1A O1 0.878(19) 2.29(3) 3.013(3) 140(3) 8_566
N1 H1B O3 0.886(19) 2.09(2) 2.946(3) 163(4) .
N1 H1B O2 0.886(19) 2.40(3) 3.112(3) 137(3) .
N2 H2B O2 0.88(2) 2.42(6) 3.083(6) 133(6) 8_565

loop_
_geom_torsion_atom_site_label_1
_geom_torsion_atom_site_label_2
_geom_torsion_atom_site_label_3
_geom_torsion_atom_site_label_4
_geom_torsion
_geom_torsion_site_symmetry_1
_geom_torsion_site_symmetry_4
Fe1 O1 C1 O1 174.3(2) . 8_565
Fe1 O2 C2 O3 178.98(18) . .
Fe1 O3 C2 O2 177.76(19) 2 .
